data_7123580
loop_
_publ_author_name
'Liu, Jin-Hua'
'Lin, Li-Dan'
'Li, Xin-Xiong'
'Zhao, Dan'
'Sun, Yan-Qiong'
'Zheng, Shou-Tian'

_publ_section_title
;
 A nested Cu24@Cu72-based copper-organic polyhedral framework for
 selective adsorption of cationic dyes
;
_journal_name_full 'Chemical Communications'
_journal_paper_doi 10.1039/C9CC03288F
_journal_year 2019
_chemical_formula_sum 'C44 H30 Cu5 N2 O23'
_chemical_formula_weight 1272.40
_space_group_crystal_system cubic
_space_group_IT_number 221
_space_group_name_Hall '-P 4 2 3'
_space_group_name_H-M_alt 'P m -3 m'
_symmetry_space_group_name_Hall '-P 4 2 3'
_symmetry_space_group_name_H-M 'P m -3 m'
_atom_sites_solution_hydrogens mixed
_audit_creation_method SHELXL-2014/7
_audit_update_record
;
2018-07-09 deposited with the CCDC.    2019-05-29 downloaded from the CCDC.
;
_cell_angle_alpha 90
_cell_angle_beta 90
_cell_angle_gamma 90
_cell_formula_units_Z 6
_cell_length_a 27.5681(4)
_cell_length_b 27.5681(4)
_cell_length_c 27.5681(4)
_cell_measurement_reflns_used 46457
_cell_measurement_temperature 175(2)
_cell_measurement_theta_max 58.87
_cell_measurement_theta_min 2.2665
_cell_volume 20951.8(5)
_computing_structure_refinement 'SHELXL-2014/7 (Sheldrick, 2014)'
_diffrn_ambient_temperature 175(2)
_diffrn_measured_fraction_theta_full 0.999
_diffrn_measured_fraction_theta_max 0.999
_diffrn_measurement_device_type 'Bruker APEX II'
_diffrn_measurement_method 'Omega scan'
_diffrn_radiation_type CuK\a
_diffrn_radiation_wavelength 1.54178
_diffrn_reflns_av_R_equivalents 0.0454
_diffrn_reflns_av_unetI/netI 0.0185
_diffrn_reflns_Laue_measured_fraction_full 0.999
_diffrn_reflns_Laue_measured_fraction_max 0.999
_diffrn_reflns_limit_h_max 29
_diffrn_reflns_limit_h_min -30
_diffrn_reflns_limit_k_max 29
_diffrn_reflns_limit_k_min -27
_diffrn_reflns_limit_l_max 29
_diffrn_reflns_limit_l_min -26
_diffrn_reflns_number 46256
_diffrn_reflns_point_group_measured_fraction_full 0.999
_diffrn_reflns_point_group_measured_fraction_max 0.999
_diffrn_reflns_theta_full 58.917
_diffrn_reflns_theta_max 58.917
_diffrn_reflns_theta_min 1.602
_exptl_absorpt_coefficient_mu 1.107
_exptl_absorpt_correction_T_max 0.7516
_exptl_absorpt_correction_T_min 0.6275
_exptl_absorpt_correction_type multi-scan
_exptl_crystal_colour green
_exptl_crystal_density_diffrn 0.605
_exptl_crystal_density_method 'not measured'
_exptl_crystal_description square
_exptl_crystal_F_000 3822
_exptl_crystal_size_max 0.258
_exptl_crystal_size_mid 0.255
_exptl_crystal_size_min 0.252
_platon_squeeze_details ' ?'
_refine_diff_density_max 0.403
_refine_diff_density_min -0.274
_refine_diff_density_rms 0.047
_refine_ls_extinction_method none
_refine_ls_goodness_of_fit_ref 1.098
_refine_ls_hydrogen_treatment constr
_refine_ls_matrix_type full
_refine_ls_number_parameters 106
_refine_ls_number_reflns 2975
_refine_ls_number_restraints 6
_refine_ls_restrained_S_all 1.120
_refine_ls_R_factor_all 0.0465
_refine_ls_R_factor_gt 0.0400
_refine_ls_shift/su_max 0.001
_refine_ls_shift/su_mean 0.000
_refine_ls_structure_factor_coef Fsqd
_refine_ls_weighting_details 'w=1/[\s^2^(Fo^2^)+(0.0908P)^2^] where P=(Fo^2^+2Fc^2^)/3'
_refine_ls_weighting_scheme calc
_refine_ls_wR_factor_gt 0.1240
_refine_ls_wR_factor_ref 0.1279
_reflns_Friedel_coverage 0.000
_reflns_number_gt 2523
_reflns_number_total 2975
_reflns_threshold_expression 'I > 2\s(I)'
_cod_data_source_file c9cc03288f2.cif
_cod_data_source_block 1
_cod_original_cell_volume 20951.8(9)
_cod_database_code 7123580
_shelx_shelxl_version_number 2014/7
_shelx_space_group_comment
;
The symmetry employed for this shelxl refinement is uniquely defined
by the following loop, which should always be used as a source of
symmetry information in preference to the above space-group names.
They are only intended as comments.
;

loop_
_space_group_symop_operation_xyz
'x, y, z'
'-x, -y, z'
'-x, y, -z'
'x, -y, -z'
'z, x, y'
'z, -x, -y'
'-z, -x, y'
'-z, x, -y'
'y, z, x'
'-y, z, -x'
'y, -z, -x'
'-y, -z, x'
'y, x, -z'
'-y, -x, -z'
'y, -x, z'
'-y, x, z'
'x, z, -y'
'-x, z, y'
'-x, -z, -y'
'x, -z, y'
'z, y, -x'
'z, -y, x'
'-z, y, x'
'-z, -y, -x'
'-x, -y, -z'
'x, y, -z'
'x, -y, z'
'-x, y, z'
'-z, -x, -y'
'-z, x, y'
'z, x, -y'
'z, -x, y'
'-y, -z, -x'
'y, -z, x'
'-y, z, x'
'y, z, -x'
'-y, -x, z'
'y, x, z'
'-y, x, -z'
'y, -x, -z'
'-x, -z, y'
'x, -z, -y'
'x, z, y'
'-x, z, -y'
'-z, -y, x'
'-z, y, -x'
'z, -y, -x'
'z, y, x'

loop_
_atom_site_label
_atom_site_type_symbol
_atom_site_fract_x
_atom_site_fract_y
_atom_site_fract_z
_atom_site_U_iso_or_equiv
_atom_site_adp_type
_atom_site_occupancy
_atom_site_site_symmetry_order
_atom_site_calc_flag
_atom_site_refinement_flags_posn
_atom_site_refinement_flags_adp
_atom_site_refinement_flags_occupancy
Cu1 Cu 0.27203(2) 0.0000 0.27203(2) 0.0727(2) Uani 1 4 d S T P
Cu2 Cu 0.20439(2) 0.0000 0.20439(2) 0.0645(2) Uani 1 4 d S T P
Cu3 Cu 0.5000 0.04882(2) 0.5000 0.0422(2) Uani 1 8 d S T P
O2W O 0.14985(11) 0.0000 0.14985(11) 0.1476(17) Uani 1 4 d S TU P
H2WA H 0.1291 -0.0227 0.1478 0.177 Uiso 0.25 1 d R U P
H2WB H 0.1561 0.0165 0.1251 0.177 Uiso 0.25 1 d R U P
O3 O 0.17443(5) 0.04992(6) 0.24511(6) 0.0787(5) Uani 1 1 d . . .
O4W O 0.5000 0.12517(16) 0.5000 0.0867(12) Uani 1 8 d S T P
H4WB H 0.5218 0.1252 0.4782 0.104 Uiso 0.25 2 d R U P
H4WA H 0.4811 0.1406 0.4811 0.104 Uiso 0.25 2 d R U P
O5 O 0.45027(4) 0.04036(7) 0.45027(4) 0.0684(5) Uani 1 2 d S T P
N1 N 0.32702(7) 0.0000 0.32702(7) 0.0715(10) Uani 1 4 d S T P
C1 C 0.43561(9) 0.0000 0.43561(9) 0.0587(10) Uani 1 4 d S T P
C2 C 0.39734(7) 0.0000 0.39734(7) 0.0551(9) Uani 1 4 d S T P
C3 C 0.37909(7) 0.04214(13) 0.37909(7) 0.0923(11) Uani 1 2 d S T P
H3 H 0.3905 0.0718 0.3905 0.111 Uiso 1 2 calc R U P
C4 C 0.34362(7) 0.04079(13) 0.34362(7) 0.1007(13) Uani 1 2 d S T P
H4 H 0.3314 0.0698 0.3314 0.121 Uiso 1 2 calc R U P
C5 C 0.16172(15) 0.16172(15) 0.37544(16) 0.1296(18) Uani 1 2 d S T P
H5 H 0.1722 0.1722 0.4057 0.155 Uiso 1 2 calc R U P
C6 C 0.12833(8) 0.12833(8) 0.28707(12) 0.0784(9) Uani 1 2 d S T P
H6 H 0.1166 0.1166 0.2577 0.094 Uiso 1 2 calc R U P
C7 C 0.16794(9) 0.10593(9) 0.30870(9) 0.0846(7) Uani 1 1 d . . .
C8 C 0.18438(12) 0.12394(13) 0.35364(10) 0.1189(11) Uani 1 1 d . . .
H8 H 0.2111 0.1097 0.3685 0.143 Uiso 1 1 calc R U .
C9 C 0.19382(9) 0.06542(9) 0.28258(9) 0.0775(6) Uani 1 1 d . . .
O1 O 0.23189(6) 0.05045(7) 0.30251(6) 0.0934(5) Uani 1 1 d . . .

loop_
_atom_site_aniso_label
_atom_site_aniso_U_11
_atom_site_aniso_U_22
_atom_site_aniso_U_33
_atom_site_aniso_U_23
_atom_site_aniso_U_13
_atom_site_aniso_U_12
Cu1 0.0638(3) 0.0905(5) 0.0638(3) 0.000 -0.0377(3) 0.000
Cu2 0.0590(3) 0.0755(4) 0.0590(3) 0.000 -0.0311(3) 0.000
Cu3 0.0302(2) 0.0662(5) 0.0302(2) 0.000 0.000 0.000
O2W 0.131(2) 0.182(4) 0.131(2) 0.000 -0.037(3) 0.000
O3 0.0709(9) 0.0843(10) 0.0809(10) -0.0091(8) -0.0305(8) 0.0105(7)
O4W 0.0884(19) 0.083(3) 0.0884(19) 0.000 0.000 0.000
O5 0.0636(8) 0.0782(13) 0.0636(8) -0.0026(6) -0.0245(9) -0.0026(6)
N1 0.0658(14) 0.083(2) 0.0658(14) 0.000 -0.0402(16) 0.000
C1 0.0435(13) 0.089(3) 0.0435(13) 0.000 -0.0078(15) 0.000
C2 0.0386(12) 0.088(3) 0.0386(12) 0.000 -0.0193(14) 0.000
C3 0.0975(18) 0.082(2) 0.0975(18) -0.0017(10) -0.065(2) -0.0017(10)
C4 0.109(2) 0.084(2) 0.109(2) 0.0034(10) -0.077(2) 0.0034(10)
C5 0.153(3) 0.153(3) 0.082(3) -0.038(2) -0.038(2) 0.042(4)
C6 0.0815(13) 0.0815(13) 0.0722(19) -0.0077(11) -0.0077(11) -0.0011(16)
C7 0.0818(15) 0.0968(17) 0.0754(15) -0.0036(13) -0.0225(12) 0.0060(13)
C8 0.127(2) 0.144(3) 0.0847(19) -0.0119(19) -0.0383(18) 0.022(2)
C9 0.0762(15) 0.0770(14) 0.0792(15) -0.0003(12) -0.0296(12) 0.0050(11)
O1 0.0803(11) 0.1193(14) 0.0806(11) -0.0076(9) -0.0348(8) 0.0220(9)

loop_
_atom_type_symbol
_atom_type_description
_atom_type_scat_dispersion_real
_atom_type_scat_dispersion_imag
_atom_type_scat_source
C C 0.0181 0.0091 'International Tables Vol C Tables 4.2.6.8 and 6.1.1.4'
N N 0.0311 0.0180 'International Tables Vol C Tables 4.2.6.8 and 6.1.1.4'
O O 0.0492 0.0322 'International Tables Vol C Tables 4.2.6.8 and 6.1.1.4'
Cu Cu -1.9646 0.5888 'International Tables Vol C Tables 4.2.6.8 and 6.1.1.4'
H H 0.0000 0.0000 'International Tables Vol C Tables 4.2.6.8 and 6.1.1.4'

loop_
_geom_angle_atom_site_label_1
_geom_angle_atom_site_label_2
_geom_angle_atom_site_label_3
_geom_angle
_geom_angle_site_symmetry_1
_geom_angle_site_symmetry_3
O1 Cu1 O1 90.05(11) . 27
O1 Cu1 O1 169.01(9) . 22
O1 Cu1 O1 88.90(11) 27 22
O1 Cu1 O1 88.90(11) . 48
O1 Cu1 O1 169.01(9) 27 48
O1 Cu1 O1 90.05(11) 22 48
O1 Cu1 N1 95.50(4) . .
O1 Cu1 N1 95.50(4) 27 .
O1 Cu1 N1 95.50(4) 22 .
O1 Cu1 N1 95.50(4) 48 .
O1 Cu1 Cu2 84.50(4) . .
O1 Cu1 Cu2 84.50(4) 27 .
O1 Cu1 Cu2 84.50(4) 22 .
O1 Cu1 Cu2 84.50(4) 48 .
N1 Cu1 Cu2 180.00(8) . .
O3 Cu2 O3 89.28(10) 48 22
O3 Cu2 O3 167.69(8) 48 27
O3 Cu2 O3 89.40(10) 22 27
O3 Cu2 O3 89.40(10) 48 .
O3 Cu2 O3 167.69(8) 22 .
O3 Cu2 O3 89.28(10) 27 .
O3 Cu2 O2W 96.15(4) 48 .
O3 Cu2 O2W 96.15(4) 22 .
O3 Cu2 O2W 96.15(4) 27 .
O3 Cu2 O2W 96.15(4) . .
O3 Cu2 Cu1 83.85(4) 48 .
O3 Cu2 Cu1 83.85(4) 22 .
O3 Cu2 Cu1 83.85(4) 27 .
O3 Cu2 Cu1 83.85(4) . .
O2W Cu2 Cu1 180.00(12) . .
O5 Cu3 O5 89.182(15) 3_656 28_655
O5 Cu3 O5 89.182(15) 3_656 26_556
O5 Cu3 O5 166.28(12) 28_655 26_556
O5 Cu3 O5 166.28(12) 3_656 .
O5 Cu3 O5 89.182(15) 28_655 .
O5 Cu3 O5 89.182(15) 26_556 .
O5 Cu3 O4W 96.86(6) 3_656 .
O5 Cu3 O4W 96.86(6) 28_655 .
O5 Cu3 O4W 96.86(6) 26_556 .
O5 Cu3 O4W 96.86(6) . .
O5 Cu3 Cu3 83.14(6) 3_656 25_656
O5 Cu3 Cu3 83.14(6) 28_655 25_656
O5 Cu3 Cu3 83.14(6) 26_556 25_656
O5 Cu3 Cu3 83.14(6) . 25_656
O4W Cu3 Cu3 180.0 . 25_656
C9 O3 Cu2 122.57(14) . .
C1 O5 Cu3 124.0(2) . .
C4 N1 C4 120.2(3) 27 .
C4 N1 Cu1 119.92(17) 27 .
C4 N1 Cu1 119.92(17) . .
O5 C1 O5 125.6(3) . 27
O5 C1 C2 117.18(17) . .
O5 C1 C2 117.18(17) 27 .
C3 C2 C3 117.0(3) 27 .
C3 C2 C1 121.49(17) 27 .
C3 C2 C1 121.49(17) . .
C2 C3 C4 120.0(3) . .
N1 C4 C3 121.5(3) . .
C8 C5 C8 120.8(4) . 38
C7 C6 C7 121.0(3) . 38
C6 C7 C8 118.3(3) . .
C6 C7 C9 119.7(2) . .
C8 C7 C9 121.9(2) . .
C5 C8 C7 120.8(3) . .
O3 C9 O1 127.8(2) . .
O3 C9 C7 116.71(18) . .
O1 C9 C7 115.5(2) . .
C9 O1 Cu1 121.10(16) . .

loop_
_geom_bond_atom_site_label_1
_geom_bond_atom_site_label_2
_geom_bond_distance
_geom_bond_site_symmetry_2
Cu1 O1 1.9659(17) .
Cu1 O1 1.9660(17) 27
Cu1 O1 1.9660(17) 22
Cu1 O1 1.9660(17) 48
Cu1 N1 2.144(3) .
Cu1 Cu2 2.6370(6) .
Cu2 O3 1.9587(16) 48
Cu2 O3 1.9587(16) 22
Cu2 O3 1.9587(16) 27
Cu2 O3 1.9587(16) .
Cu2 O2W 2.126(4) .
Cu3 O5 1.9529(17) 3_656
Cu3 O5 1.9529(17) 28_655
Cu3 O5 1.9529(17) 26_556
Cu3 O5 1.9529(17) .
Cu3 O4W 2.105(5) .
Cu3 Cu3 2.6918(14) 25_656
O3 C9 1.239(3) .
O5 C1 1.251(2) .
N1 C4 1.297(4) 27
N1 C4 1.297(4) .
C1 O5 1.251(2) 27
C1 C2 1.492(5) .
C2 C3 1.362(4) 27
C2 C3 1.362(4) .
C3 C4 1.383(4) .
C5 C8 1.355(4) .
C5 C8 1.355(4) 38
C6 C7 1.389(3) .
C6 C7 1.389(3) 38
C7 C8 1.410(4) .
C7 C9 1.508(4) .
C9 O1 1.254(2) .

loop_
_platon_squeeze_void_nr
_platon_squeeze_void_average_x
_platon_squeeze_void_average_y
_platon_squeeze_void_average_z
_platon_squeeze_void_volume
_platon_squeeze_void_count_electrons
1 -0.006 -0.012 -0.007 15381.6 4065.5
